data_4327960
loop_
_publ_author_name
'Anna Do\/l\;ega'
'Wojciech Marynowski'
'Katarzyna Baranowska'
'Maciej \'Smiechowski'
'Janusz Stangret'

_publ_contact_author_address
;
Department of Chemistry
Gda\'nsk University of Technology
Narutowicza 11/12,
PL-80233 Gda\'nsk, Poland
;
_publ_contact_author_email anna.dolega@pg.gda.pl
_publ_contact_author_fax '048 58 3472694'
_publ_contact_author_name 'Dolega, Anna'
_publ_contact_author_phone '048 58 3472351'
_publ_section_title
;
 Intramolecular Interactions in Crystals of
 Tris(2,6-diisopropylphenoxy)silanethiol and Its Sodium Salts
;
_journal_name_full 'Inorganic Chemistry'
_journal_page_first 836
_journal_page_last 843
_journal_paper_doi 10.1021/ic2013073
_journal_volume 51
_journal_year 2012
_chemical_absolute_configuration unk
_chemical_compound_source 'synthesis as described'
_chemical_formula_moiety 'C72 H102 Na2 O6 S2 Si2, C6 H14'
_chemical_formula_sum 'C78 H116 Na2 O6 S2 Si2'
_chemical_formula_weight 1315.99
_chemical_name_systematic
;
 ?
;
_space_group_IT_number 18
_symmetry_cell_setting orthorhombic
_symmetry_Int_Tables_number 18
_symmetry_space_group_name_Hall 'P 2 2ab'
_symmetry_space_group_name_H-M 'P 21 21 2'
_atom_sites_solution_hydrogens geom
_atom_sites_solution_primary direct
_atom_sites_solution_secondary difmap
_audit_conform_dict_location ftp://ftp.iucr.org/pub/cif_core.dic
_audit_conform_dict_name cif_core.dic
_audit_conform_dict_version 2.3
_audit_creation_date 2011-05-08T13:05:08-00:00
_audit_creation_method 'WinGX routine CIF_UPDATE'
_cell_angle_alpha 90
_cell_angle_beta 90
_cell_angle_gamma 90
_cell_formula_units_Z 2
_cell_length_a 12.6124(7)
_cell_length_b 24.0235(9)
_cell_length_c 12.7530(4)
_cell_measurement_reflns_used 5322
_cell_measurement_temperature 120(2)
_cell_measurement_theta_max 28.5772
_cell_measurement_theta_min 2.3368
_cell_measurement_wavelength 0.71073
_cell_volume 3864.1(3)
_computing_cell_refinement
;
        CrysAlisPro, Oxford Diffraction Ltd.,
        Version 1.171.33.66 (release 28-04-2010 CrysAlis171 .NET)
        (compiled Apr 28 2010,14:27:37)
;
_computing_data_collection
;
        CrysAlisPro, Oxford Diffraction Ltd.,
        Version 1.171.33.66 (release 28-04-2010 CrysAlis171 .NET)
        (compiled Apr 28 2010,14:27:37)
;
_computing_data_reduction
;
        CrysAlisPro, Oxford Diffraction Ltd.,
        Version 1.171.33.66 (release 28-04-2010 CrysAlis171 .NET)
        (compiled Apr 28 2010,14:27:37)
;
_computing_molecular_graphics 'Ortep-3 for Windows (Farrugia, 1997)'
_computing_publication_material 'WinGX publication routines (Farrugia, 1999)'
_computing_structure_refinement 'SHELXL-97 (Sheldrick, 2008)'
_diffrn_ambient_temperature 120(2)
_diffrn_detector_area_resol_mean 8.1883
_diffrn_measured_fraction_theta_full 0.904
_diffrn_measured_fraction_theta_max 0.904
_diffrn_measurement_device_type 'Xcalibur, Sapphire2, large Be window'
_diffrn_measurement_method '\w scans'
_diffrn_orient_matrix_UB_11 0.0501213
_diffrn_orient_matrix_UB_12 0.0067799
_diffrn_orient_matrix_UB_13 -0.0129019
_diffrn_orient_matrix_UB_21 -0.0227623
_diffrn_orient_matrix_UB_22 -0.0120402
_diffrn_orient_matrix_UB_23 -0.026231
_diffrn_orient_matrix_UB_31 -0.0113973
_diffrn_orient_matrix_UB_32 0.0538624
_diffrn_orient_matrix_UB_33 -0.0042798
_diffrn_radiation_monochromator graphite
_diffrn_radiation_probe x-ray
_diffrn_radiation_type MoK\a
_diffrn_radiation_wavelength 0.71073
_diffrn_reflns_av_R_equivalents 0.0238
_diffrn_reflns_av_unetI/netI 0.0376
_diffrn_reflns_limit_h_max 15
_diffrn_reflns_limit_h_min -15
_diffrn_reflns_limit_k_max 29
_diffrn_reflns_limit_k_min -11
_diffrn_reflns_limit_l_max 14
_diffrn_reflns_limit_l_min -8
_diffrn_reflns_number 7890
_diffrn_reflns_theta_full 25.5
_diffrn_reflns_theta_max 25.5
_diffrn_reflns_theta_min 2.33
_exptl_absorpt_coefficient_mu 0.159
_exptl_absorpt_correction_type none
_exptl_crystal_colour colourless
_exptl_crystal_density_diffrn 1.131
_exptl_crystal_description prism
_exptl_crystal_F_000 1428
_exptl_crystal_size_max 0.28
_exptl_crystal_size_mid 0.23
_exptl_crystal_size_min 0.15
_refine_diff_density_max 0.765
_refine_diff_density_min -0.375
_refine_diff_density_rms 0.055
_refine_ls_abs_structure_details 'Flack H D (1983), Acta Cryst. A39, 876-881'
_refine_ls_abs_structure_Flack -0.03(8)
_refine_ls_extinction_method none
_refine_ls_goodness_of_fit_ref 1.013
_refine_ls_hydrogen_treatment constr
_refine_ls_matrix_type full
_refine_ls_number_parameters 418
_refine_ls_number_reflns 5871
_refine_ls_number_restraints 2
_refine_ls_restrained_S_all 1.018
_refine_ls_R_factor_all 0.0471
_refine_ls_R_factor_gt 0.0409
_refine_ls_shift/su_max 0.007
_refine_ls_shift/su_mean 0
_refine_ls_structure_factor_coef Fsqd
_refine_ls_weighting_details 'calc w=1/[\s^2^(Fo^2^)+(0.0761P)^2^+0.0000P] where P=(Fo^2^+2Fc^2^)/3'
_refine_ls_weighting_scheme calc
_refine_ls_wR_factor_gt 0.104
_refine_ls_wR_factor_ref 0.1067
_reflns_number_gt 5136
_reflns_number_total 5871
_reflns_threshold_expression >2\s(I)
_cod_data_source_file ic2013073_si_001_2.cif
_cod_data_source_block ania79_3
_cod_database_code 4327960

loop_
_symmetry_equiv_pos_as_xyz
'x, y, z'
'-x, -y, z'
'x+1/2, -y+1/2, -z'
'-x+1/2, y+1/2, -z'

loop_
_atom_site_label
_atom_site_type_symbol
_atom_site_fract_x
_atom_site_fract_y
_atom_site_fract_z
_atom_site_U_iso_or_equiv
_atom_site_adp_type
_atom_site_occupancy
_atom_site_symmetry_multiplicity
_atom_site_calc_flag
_atom_site_refinement_flags
_atom_site_disorder_assembly
_atom_site_disorder_group
C1 C 0.68781(19) 0.70740(11) 0.7588(2) 0.0190(6) Uani 1 1 d . . .
C2 C 0.79331(19) 0.69677(11) 0.7856(2) 0.0200(6) Uani 1 1 d . . .
C3 C 0.8446(2) 0.73766(12) 0.8446(2) 0.0226(6) Uani 1 1 d . . .
H3 H 0.9153 0.731 0.867 0.027 Uiso 1 1 calc R . .
C4 C 0.7976(2) 0.78668(13) 0.8712(3) 0.0285(7) Uani 1 1 d . . .
H4 H 0.835 0.8134 0.9118 0.034 Uiso 1 1 calc R . .
C5 C 0.6960(2) 0.79715(12) 0.8391(3) 0.0277(7) Uani 1 1 d . . .
H5 H 0.6643 0.832 0.8554 0.033 Uiso 1 1 calc R . .
C6 C 0.6382(2) 0.75784(11) 0.7832(2) 0.0217(6) Uani 1 1 d . . .
C7 C 0.8523(2) 0.64535(11) 0.7482(3) 0.0243(7) Uani 1 1 d . . .
H7 H 0.8015 0.6219 0.7073 0.029 Uiso 1 1 calc R . .
C8 C 0.8933(2) 0.61027(14) 0.8405(3) 0.0343(8) Uani 1 1 d . . .
H8A H 0.9392 0.6332 0.885 0.051 Uiso 1 1 calc R . .
H8B H 0.9336 0.5785 0.8136 0.051 Uiso 1 1 calc R . .
H8C H 0.833 0.5968 0.8819 0.051 Uiso 1 1 calc R . .
C9 C 0.9427(2) 0.66248(13) 0.6745(3) 0.0330(8) Uani 1 1 d . . .
H9A H 0.9138 0.6839 0.6157 0.05 Uiso 1 1 calc R . .
H9B H 0.9782 0.6291 0.6478 0.05 Uiso 1 1 calc R . .
H9C H 0.9939 0.6854 0.713 0.05 Uiso 1 1 calc R . .
C10 C 0.5275(2) 0.77055(11) 0.7438(3) 0.0248(7) Uani 1 1 d . . .
H10 H 0.4947 0.7347 0.7207 0.03 Uiso 1 1 calc R . .
C11 C 0.4574(2) 0.79503(17) 0.8303(3) 0.0500(11) Uani 1 1 d . . .
H11A H 0.4586 0.7704 0.8916 0.075 Uiso 1 1 calc R . .
H11B H 0.3845 0.7985 0.8046 0.075 Uiso 1 1 calc R . .
H11C H 0.4842 0.8318 0.8502 0.075 Uiso 1 1 calc R . .
C12 C 0.5324(3) 0.80944(18) 0.6481(4) 0.0600(13) Uani 1 1 d . . .
H12A H 0.567 0.8444 0.6679 0.09 Uiso 1 1 calc R . .
H12B H 0.4603 0.8172 0.6234 0.09 Uiso 1 1 calc R . .
H12C H 0.573 0.7915 0.592 0.09 Uiso 1 1 calc R . .
C13 C 0.4908(2) 0.62869(11) 0.5382(2) 0.0170(6) Uani 1 1 d . . .
C14 C 0.5737(2) 0.61916(11) 0.4672(2) 0.0196(6) Uani 1 1 d . . .
C15 C 0.5696(2) 0.64537(13) 0.3687(3) 0.0306(7) Uani 1 1 d . . .
H15 H 0.6266 0.6404 0.321 0.037 Uiso 1 1 calc R . .
C16 C 0.4847(2) 0.67808(15) 0.3400(3) 0.0350(8) Uani 1 1 d . . .
H16 H 0.482 0.6948 0.2725 0.042 Uiso 1 1 calc R . .
C17 C 0.4036(2) 0.68608(13) 0.4111(3) 0.0316(8) Uani 1 1 d . . .
H17 H 0.3448 0.7085 0.3916 0.038 Uiso 1 1 calc R . .
C18 C 0.4052(2) 0.66234(11) 0.5105(3) 0.0215(6) Uani 1 1 d . . .
C19 C 0.66568(19) 0.58065(12) 0.4919(3) 0.0215(6) Uani 1 1 d . . .
H19 H 0.6631 0.5714 0.5683 0.026 Uiso 1 1 calc R . .
C20 C 0.6579(2) 0.52578(13) 0.4290(3) 0.0336(8) Uani 1 1 d . . .
H20A H 0.5906 0.5073 0.445 0.05 Uiso 1 1 calc R . .
H20B H 0.7169 0.5013 0.4483 0.05 Uiso 1 1 calc R . .
H20C H 0.6613 0.534 0.3538 0.05 Uiso 1 1 calc R . .
C21 C 0.7704(2) 0.60926(13) 0.4694(3) 0.0319(8) Uani 1 1 d . . .
H21A H 0.779 0.6139 0.3935 0.048 Uiso 1 1 calc R . .
H21B H 0.8287 0.5865 0.4968 0.048 Uiso 1 1 calc R . .
H21C H 0.7714 0.6458 0.5034 0.048 Uiso 1 1 calc R . .
C22 C 0.3136(2) 0.66928(12) 0.5872(3) 0.0245(7) Uani 1 1 d . . .
H22 H 0.3421 0.6652 0.66 0.029 Uiso 1 1 calc R . .
C23 C 0.2615(3) 0.72651(13) 0.5783(3) 0.0344(8) Uani 1 1 d . . .
H23A H 0.2278 0.7301 0.5094 0.052 Uiso 1 1 calc R . .
H23B H 0.3154 0.7555 0.5865 0.052 Uiso 1 1 calc R . .
H23C H 0.2077 0.7305 0.6333 0.052 Uiso 1 1 calc R . .
C24 C 0.2341(2) 0.62231(14) 0.5678(3) 0.0336(8) Uani 1 1 d . . .
H24A H 0.2111 0.6232 0.4944 0.05 Uiso 1 1 calc R . .
H24B H 0.1725 0.6273 0.6137 0.05 Uiso 1 1 calc R . .
H24C H 0.2678 0.5864 0.5829 0.05 Uiso 1 1 calc R . .
C25 C 0.45406(19) 0.61532(11) 0.9305(2) 0.0172(6) Uani 1 1 d . . .
C26 C 0.3510(2) 0.59485(11) 0.9380(2) 0.0199(6) Uani 1 1 d . . .
C27 C 0.3212(2) 0.56795(11) 1.0305(3) 0.0240(7) Uani 1 1 d . . .
H27 H 0.2521 0.5525 1.0355 0.029 Uiso 1 1 calc R . .
C28 C 0.3892(2) 0.56307(11) 1.1153(3) 0.0253(7) Uani 1 1 d . . .
H28 H 0.3669 0.5446 1.1773 0.03 Uiso 1 1 calc R . .
C29 C 0.4891(2) 0.58533(11) 1.1084(2) 0.0227(6) Uani 1 1 d . . .
H29 H 0.5357 0.5825 1.1667 0.027 Uiso 1 1 calc R . .
C30 C 0.52393(19) 0.61227(11) 1.0167(2) 0.0182(6) Uani 1 1 d . . .
C31 C 0.27279(19) 0.60400(11) 0.8481(2) 0.0209(6) Uani 1 1 d . . .
H31 H 0.3115 0.5982 0.7805 0.025 Uiso 1 1 calc R . .
C32 C 0.1786(2) 0.56514(13) 0.8501(3) 0.0292(7) Uani 1 1 d . . .
H32A H 0.2034 0.5265 0.8538 0.044 Uiso 1 1 calc R . .
H32B H 0.1365 0.5703 0.7862 0.044 Uiso 1 1 calc R . .
H32C H 0.1346 0.5734 0.9115 0.044 Uiso 1 1 calc R . .
C33 C 0.2353(2) 0.66539(12) 0.8524(3) 0.0277(7) Uani 1 1 d . . .
H33A H 0.1861 0.6725 0.7944 0.042 Uiso 1 1 calc R . .
H33B H 0.2968 0.6901 0.8461 0.042 Uiso 1 1 calc R . .
H33C H 0.1994 0.6723 0.9192 0.042 Uiso 1 1 calc R . .
C34 C 0.6324(2) 0.63915(11) 1.0138(2) 0.0218(6) Uani 1 1 d . . .
H34 H 0.6554 0.641 0.9388 0.026 Uiso 1 1 calc R . .
C35 C 0.6268(2) 0.69876(12) 1.0555(3) 0.0291(7) Uani 1 1 d . . .
H35A H 0.5721 0.7194 1.0173 0.044 Uiso 1 1 calc R . .
H35B H 0.6956 0.717 1.0457 0.044 Uiso 1 1 calc R . .
H35C H 0.6092 0.6981 1.1303 0.044 Uiso 1 1 calc R . .
C36 C 0.7152(2) 0.60557(14) 1.0737(3) 0.0315(8) Uani 1 1 d . . .
H36A H 0.6971 0.6051 1.1484 0.047 Uiso 1 1 calc R . .
H36B H 0.7852 0.6227 1.0643 0.047 Uiso 1 1 calc R . .
H36C H 0.7167 0.5673 1.0469 0.047 Uiso 1 1 calc R . .
Na1 Na 0.5 0.5 0.64356(13) 0.0242(4) Uani 1 2 d S . .
Na2 Na 0.5 0.5 0.94081(13) 0.0240(4) Uani 1 2 d S . .
S1 S 0.63577(5) 0.54408(3) 0.79015(6) 0.01987(17) Uani 1 1 d . . .
Si1 Si 0.56209(5) 0.61503(3) 0.74388(6) 0.01513(17) Uani 1 1 d . . .
O1 O 0.63277(13) 0.66772(7) 0.70074(15) 0.0166(4) Uani 1 1 d . . .
O2 O 0.49038(13) 0.60105(7) 0.63582(15) 0.0170(4) Uani 1 1 d . . .
O3 O 0.48483(13) 0.64121(7) 0.83716(15) 0.0172(4) Uani 1 1 d . . .
C37 C 0.0106(10) 0.4891(5) 0.0828(7) 0.076(3) Uiso 0.5 1 d P A -1
H37A H 0.0336 0.4502 0.0781 0.114 Uiso 0.5 1 calc PR A -1
H37B H 0.0462 0.511 0.0284 0.114 Uiso 0.5 1 calc PR A -1
H37C H -0.0663 0.4912 0.0728 0.114 Uiso 0.5 1 calc PR A -1
C38 C 0.0395(8) 0.5124(5) 0.1911(9) 0.083(3) Uiso 0.5 1 d P A -1
H38A H 0.1168 0.508 0.2015 0.1 Uiso 0.5 1 calc PR A -1
H38B H 0.0239 0.5528 0.1914 0.1 Uiso 0.5 1 calc PR A -1
C39 C -0.0145(8) 0.4872(3) 0.2792(7) 0.061(3) Uiso 0.5 1 d P A -1
H39A H -0.0912 0.4955 0.2748 0.073 Uiso 0.5 1 calc PR A -1
H39B H -0.0056 0.4463 0.276 0.073 Uiso 0.5 1 calc PR A -1
C40 C 0.0240(6) 0.5063(5) 0.3724(5) 0.063(3) Uiso 0.5 1 d PD A -1
H40A H 0.0539 0.5415 0.3451 0.076 Uiso 0.5 1 calc PR A -1
H40B H 0.0863 0.4813 0.3759 0.076 Uiso 0.5 1 calc PR A -1
C41 C 0.0237(6) 0.5227(3) 0.4866(4) 0.0437(17) Uiso 0.5 1 d PD A -1
H41A H -0.0357 0.5496 0.4892 0.052 Uiso 0.5 1 calc PR A -1
H41B H 0.0884 0.5459 0.4914 0.052 Uiso 0.5 1 calc PR A -1
C42 C 0.0191(8) 0.4970(5) 0.5948(5) 0.055(2) Uiso 0.5 1 d PD A -1
H42A H -0.0463 0.4753 0.6018 0.083 Uiso 0.5 1 calc PR A -1
H42B H 0.02 0.5266 0.6477 0.083 Uiso 0.5 1 calc PR A -1
H42C H 0.0805 0.4726 0.6049 0.083 Uiso 0.5 1 calc PR A -1

loop_
_atom_site_aniso_label
_atom_site_aniso_U_11
_atom_site_aniso_U_22
_atom_site_aniso_U_33
_atom_site_aniso_U_23
_atom_site_aniso_U_13
_atom_site_aniso_U_12
C1 0.0170(12) 0.0172(12) 0.0227(17) 0.0027(12) 0.0019(11) -0.0045(10)
C2 0.0154(12) 0.0224(13) 0.0222(17) 0.0033(13) 0.0017(11) -0.0050(10)
C3 0.0194(13) 0.0272(15) 0.0212(18) 0.0029(13) -0.0005(12) -0.0082(12)
C4 0.0250(14) 0.0323(17) 0.028(2) -0.0024(14) 0.0031(13) -0.0128(13)
C5 0.0289(14) 0.0206(14) 0.034(2) -0.0023(14) 0.0080(14) -0.0031(12)
C6 0.0211(12) 0.0200(13) 0.0240(18) 0.0025(12) 0.0041(12) -0.0038(11)
C7 0.0164(12) 0.0237(13) 0.0330(19) -0.0027(14) 0.0000(12) -0.0013(11)
C8 0.0201(13) 0.0370(17) 0.046(2) -0.0007(17) -0.0054(14) 0.0048(13)
C9 0.0196(13) 0.0378(18) 0.042(2) -0.0097(16) 0.0084(13) -0.0026(13)
C10 0.0188(12) 0.0145(12) 0.041(2) 0.0009(14) 0.0045(13) 0.0033(10)
C11 0.0287(17) 0.068(3) 0.053(3) -0.015(2) 0.0080(16) 0.0106(18)
C12 0.0272(17) 0.076(3) 0.077(3) 0.037(3) 0.0012(18) 0.0070(18)
C13 0.0178(12) 0.0169(13) 0.0162(17) 0.0008(11) -0.0049(11) -0.0036(11)
C14 0.0207(13) 0.0222(14) 0.0159(17) -0.0017(12) -0.0021(11) 0.0001(12)
C15 0.0291(15) 0.0401(18) 0.023(2) 0.0037(15) 0.0054(13) 0.0082(14)
C16 0.0366(16) 0.050(2) 0.0187(19) 0.0133(16) 0.0022(14) 0.0108(16)
C17 0.0296(15) 0.0331(17) 0.032(2) 0.0058(15) -0.0078(14) 0.0138(14)
C18 0.0203(12) 0.0187(14) 0.0255(19) -0.0015(13) -0.0037(12) -0.0006(11)
C19 0.0175(13) 0.0273(15) 0.0197(18) 0.0006(13) 0.0011(11) 0.0014(11)
C20 0.0296(15) 0.0304(16) 0.041(2) -0.0046(16) 0.0008(14) 0.0042(14)
C21 0.0201(13) 0.0346(17) 0.041(2) 0.0035(16) 0.0011(13) -0.0024(14)
C22 0.0203(12) 0.0253(15) 0.028(2) -0.0004(14) -0.0019(12) 0.0071(12)
C23 0.0314(15) 0.0327(17) 0.039(2) 0.0017(16) -0.0007(14) 0.0130(14)
C24 0.0228(14) 0.0379(18) 0.040(2) -0.0015(16) -0.0017(14) -0.0008(14)
C25 0.0197(12) 0.0122(12) 0.0196(17) -0.0016(12) 0.0031(11) 0.0000(11)
C26 0.0195(12) 0.0151(12) 0.0252(18) -0.0051(12) 0.0032(12) 0.0044(11)
C27 0.0201(13) 0.0203(14) 0.032(2) -0.0012(14) 0.0076(13) -0.0016(12)
C28 0.0306(15) 0.0217(14) 0.0236(19) 0.0034(13) 0.0071(13) -0.0005(12)
C29 0.0256(13) 0.0252(14) 0.0174(17) -0.0009(13) -0.0004(12) 0.0004(12)
C30 0.0188(12) 0.0166(13) 0.0192(18) -0.0041(12) 0.0022(11) 0.0010(11)
C31 0.0167(12) 0.0226(15) 0.0234(18) -0.0020(13) 0.0020(11) -0.0002(11)
C32 0.0167(12) 0.0333(17) 0.038(2) -0.0002(15) -0.0039(13) -0.0001(12)
C33 0.0223(13) 0.0296(16) 0.031(2) -0.0026(14) -0.0027(13) 0.0069(12)
C34 0.0217(13) 0.0282(15) 0.0157(17) -0.0009(12) 0.0008(12) -0.0035(12)
C35 0.0307(15) 0.0255(15) 0.031(2) -0.0031(13) 0.0043(14) -0.0066(13)
C36 0.0200(13) 0.0408(18) 0.034(2) 0.0018(16) -0.0045(13) 0.0005(14)
Na1 0.0321(8) 0.0177(7) 0.0227(11) 0 0 -0.0045(7)
Na2 0.0280(8) 0.0177(7) 0.0262(10) 0 0 -0.0006(7)
S1 0.0172(3) 0.0183(3) 0.0240(4) 0.0018(3) -0.0022(3) 0.0022(3)
Si1 0.0110(3) 0.0152(3) 0.0191(5) -0.0008(3) -0.0004(3) 0.0006(3)
O1 0.0124(8) 0.0180(9) 0.0195(11) -0.0015(8) -0.0009(8) -0.0011(7)
O2 0.0152(8) 0.0193(9) 0.0164(12) 0.0000(8) -0.0015(7) -0.0012(8)
O3 0.0169(8) 0.0166(9) 0.0181(12) 0.0017(8) 0.0008(8) 0.0017(7)

loop_
_atom_type_symbol
_atom_type_description
_atom_type_scat_dispersion_real
_atom_type_scat_dispersion_imag
_atom_type_scat_source
C C 0.0033 0.0016 'International Tables Vol C Tables 4.2.6.8 and 6.1.1.4'
Na Na 0.0362 0.0249 'International Tables Vol C Tables 4.2.6.8 and 6.1.1.4'
O O 0.0106 0.006 'International Tables Vol C Tables 4.2.6.8 and 6.1.1.4'
S S 0.1246 0.1234 'International Tables Vol C Tables 4.2.6.8 and 6.1.1.4'
Si Si 0.0817 0.0704 'International Tables Vol C Tables 4.2.6.8 and 6.1.1.4'
H H 0 0 'International Tables Vol C Tables 4.2.6.8 and 6.1.1.4'

loop_
_geom_angle_atom_site_label_1
_geom_angle_atom_site_label_2
_geom_angle_atom_site_label_3
_geom_angle
_geom_angle_site_symmetry_1
_geom_angle_site_symmetry_3
O1 C1 C2 118.7(2) . .
O1 C1 C6 119.2(2) . .
C2 C1 C6 122.0(3) . .
C3 C2 C1 116.4(3) . .
C3 C2 C7 120.9(2) . .
C1 C2 C7 122.6(3) . .
C4 C3 C2 122.7(3) . .
C4 C3 H3 118.6 . .
C2 C3 H3 118.6 . .
C3 C4 C5 119.5(3) . .
C3 C4 H4 120.3 . .
C5 C4 H4 120.3 . .
C4 C5 C6 121.3(3) . .
C4 C5 H5 119.3 . .
C6 C5 H5 119.3 . .
C5 C6 C1 117.9(2) . .
C5 C6 C10 121.1(2) . .
C1 C6 C10 120.9(3) . .
C2 C7 C9 109.8(2) . .
C2 C7 C8 111.7(3) . .
C9 C7 C8 111.5(2) . .
C2 C7 H7 107.9 . .
C9 C7 H7 107.9 . .
C8 C7 H7 107.9 . .
C7 C8 H8A 109.5 . .
C7 C8 H8B 109.5 . .
H8A C8 H8B 109.5 . .
C7 C8 H8C 109.5 . .
H8A C8 H8C 109.5 . .
H8B C8 H8C 109.5 . .
C7 C9 H9A 109.5 . .
C7 C9 H9B 109.5 . .
H9A C9 H9B 109.5 . .
C7 C9 H9C 109.5 . .
H9A C9 H9C 109.5 . .
H9B C9 H9C 109.5 . .
C6 C10 C11 111.8(3) . .
C6 C10 C12 110.4(2) . .
C11 C10 C12 111.2(3) . .
C6 C10 H10 107.8 . .
C11 C10 H10 107.8 . .
C12 C10 H10 107.8 . .
C10 C11 H11A 109.5 . .
C10 C11 H11B 109.5 . .
H11A C11 H11B 109.5 . .
C10 C11 H11C 109.5 . .
H11A C11 H11C 109.5 . .
H11B C11 H11C 109.5 . .
C10 C12 H12A 109.5 . .
C10 C12 H12B 109.5 . .
H12A C12 H12B 109.5 . .
C10 C12 H12C 109.5 . .
H12A C12 H12C 109.5 . .
H12B C12 H12C 109.5 . .
C18 C13 C14 120.6(3) . .
C18 C13 O2 119.6(2) . .
C14 C13 O2 119.7(2) . .
C13 C14 C15 118.4(2) . .
C13 C14 C19 122.4(2) . .
C15 C14 C19 119.2(2) . .
C16 C15 C14 121.5(3) . .
C16 C15 H15 119.3 . .
C14 C15 H15 119.3 . .
C15 C16 C17 118.7(3) . .
C15 C16 H16 120.7 . .
C17 C16 H16 120.7 . .
C16 C17 C18 122.1(3) . .
C16 C17 H17 119 . .
C18 C17 H17 119 . .
C17 C18 C13 118.7(3) . .
C17 C18 C22 122.0(3) . .
C13 C18 C22 119.2(3) . .
C14 C19 C21 110.5(2) . .
C14 C19 C20 111.4(2) . .
C21 C19 C20 110.1(3) . .
C14 C19 H19 108.3 . .
C21 C19 H19 108.3 . .
C20 C19 H19 108.3 . .
C19 C20 H20A 109.5 . .
C19 C20 H20B 109.5 . .
H20A C20 H20B 109.5 . .
C19 C20 H20C 109.5 . .
H20A C20 H20C 109.5 . .
H20B C20 H20C 109.5 . .
C19 C21 H21A 109.5 . .
C19 C21 H21B 109.5 . .
H21A C21 H21B 109.5 . .
C19 C21 H21C 109.5 . .
H21A C21 H21C 109.5 . .
H21B C21 H21C 109.5 . .
C18 C22 C23 112.2(3) . .
C18 C22 C24 108.2(2) . .
C23 C22 C24 111.7(2) . .
C18 C22 H22 108.2 . .
C23 C22 H22 108.2 . .
C24 C22 H22 108.2 . .
C22 C23 H23A 109.5 . .
C22 C23 H23B 109.5 . .
H23A C23 H23B 109.5 . .
C22 C23 H23C 109.5 . .
H23A C23 H23C 109.5 . .
H23B C23 H23C 109.5 . .
C22 C24 H24A 109.5 . .
C22 C24 H24B 109.5 . .
H24A C24 H24B 109.5 . .
C22 C24 H24C 109.5 . .
H24A C24 H24C 109.5 . .
H24B C24 H24C 109.5 . .
C26 C25 O3 118.4(2) . .
C26 C25 C30 120.7(3) . .
O3 C25 C30 120.9(2) . .
C26 C25 Na2 80.94(15) . .
O3 C25 Na2 114.71(16) . .
C30 C25 Na2 77.60(15) . .
C25 C26 C27 118.2(3) . .
C25 C26 C31 120.0(3) . .
C27 C26 C31 121.8(2) . .
C25 C26 Na2 71.31(14) . .
C27 C26 Na2 78.69(16) . .
C31 C26 Na2 122.04(18) . .
C28 C27 C26 122.2(3) . .
C28 C27 Na2 77.70(17) . .
C26 C27 Na2 74.24(15) . .
C28 C27 H27 118.9 . .
C26 C27 H27 118.9 . .
Na2 C27 H27 120.1 . .
C29 C28 C27 119.1(3) . .
C29 C28 Na2 74.03(17) . .
C27 C28 Na2 75.82(17) . .
C29 C28 H28 120.4 . .
C27 C28 H28 120.4 . .
Na2 C28 H28 120.9 . .
C28 C29 C30 121.2(3) . .
C28 C29 Na2 79.55(18) . .
C30 C29 Na2 72.78(16) . .
C28 C29 H29 119.4 . .
C30 C29 H29 119.4 . .
Na2 C29 H29 119.1 . .
C29 C30 C25 118.5(2) . .
C29 C30 C34 119.9(2) . .
C25 C30 C34 121.6(2) . .
C29 C30 Na2 79.40(16) . .
C25 C30 Na2 73.82(15) . .
C34 C30 Na2 119.07(16) . .
C32 C31 C26 114.0(2) . .
C32 C31 C33 110.3(2) . .
C26 C31 C33 107.9(2) . .
C32 C31 H31 108.2 . .
C26 C31 H31 108.2 . .
C33 C31 H31 108.2 . .
C31 C32 H32A 109.5 . .
C31 C32 H32B 109.5 . .
H32A C32 H32B 109.5 . .
C31 C32 H32C 109.5 . .
H32A C32 H32C 109.5 . .
H32B C32 H32C 109.5 . .
C31 C33 H33A 109.5 . .
C31 C33 H33B 109.5 . .
H33A C33 H33B 109.5 . .
C31 C33 H33C 109.5 . .
H33A C33 H33C 109.5 . .
H33B C33 H33C 109.5 . .
C30 C34 C36 112.4(2) . .
C30 C34 C35 110.5(2) . .
C36 C34 C35 110.6(3) . .
C30 C34 H34 107.7 . .
C36 C34 H34 107.7 . .
C35 C34 H34 107.7 . .
C34 C35 H35A 109.5 . .
C34 C35 H35B 109.5 . .
H35A C35 H35B 109.5 . .
C34 C35 H35C 109.5 . .
H35A C35 H35C 109.5 . .
H35B C35 H35C 109.5 . .
C34 C36 H36A 109.5 . .
C34 C36 H36B 109.5 . .
H36A C36 H36B 109.5 . .
C34 C36 H36C 109.5 . .
H36A C36 H36C 109.5 . .
H36B C36 H36C 109.5 . .
O2 Na1 O2 175.35(13) . 2_665
O2 Na1 S1 70.98(5) . .
O2 Na1 S1 112.41(6) 2_665 .
O2 Na1 S1 112.41(6) . 2_665
O2 Na1 S1 70.98(5) 2_665 2_665
S1 Na1 S1 94.25(6) . 2_665
O2 Na1 Si1 31.99(5) . .
O2 Na1 Si1 151.78(7) 2_665 .
S1 Na1 Si1 39.57(2) . .
S1 Na1 Si1 102.54(5) 2_665 .
O2 Na1 Si1 151.78(7) . 2_665
O2 Na1 Si1 31.99(5) 2_665 2_665
S1 Na1 Si1 102.54(5) . 2_665
S1 Na1 Si1 39.57(2) 2_665 2_665
Si1 Na1 Si1 131.98(6) . 2_665
O2 Na1 Na2 92.33(6) . .
O2 Na1 Na2 92.33(6) 2_665 .
S1 Na1 Na2 47.12(3) . .
S1 Na1 Na2 47.12(3) 2_665 .
Si1 Na1 Na2 65.99(3) . .
Si1 Na1 Na2 65.99(3) 2_665 .
S1 Na2 S1 92.68(6) 2_665 .
S1 Na2 C25 73.84(6) 2_665 2_665
S1 Na2 C25 102.36(7) . 2_665
S1 Na2 C25 102.36(7) 2_665 .
S1 Na2 C25 73.84(6) . .
C25 Na2 C25 174.66(14) 2_665 .
S1 Na2 C30 130.73(6) 2_665 .
S1 Na2 C30 79.12(6) . .
C25 Na2 C30 155.43(9) 2_665 .
C25 Na2 C30 28.57(8) . .
S1 Na2 C30 79.12(6) 2_665 2_665
S1 Na2 C30 130.73(6) . 2_665
C25 Na2 C30 28.57(8) 2_665 2_665
C25 Na2 C30 155.43(9) . 2_665
C30 Na2 C30 140.76(13) . 2_665
S1 Na2 C26 95.14(6) 2_665 2_665
S1 Na2 C26 83.90(6) . 2_665
C25 Na2 C26 27.76(7) 2_665 2_665
C25 Na2 C26 152.10(7) . 2_665
C30 Na2 C26 131.26(8) . 2_665
C30 Na2 C26 49.35(7) 2_665 2_665
S1 Na2 C26 83.90(6) 2_665 .
S1 Na2 C26 95.14(6) . .
C25 Na2 C26 152.10(7) 2_665 .
C25 Na2 C26 27.76(7) . .
C30 Na2 C26 49.35(7) . .
C30 Na2 C26 131.26(8) 2_665 .
C26 Na2 C26 178.62(14) 2_665 .
S1 Na2 C29 137.09(6) 2_665 .
S1 Na2 C29 105.26(6) . .
C25 Na2 C29 135.97(10) 2_665 .
C25 Na2 C29 49.32(8) . .
C30 Na2 C29 27.81(8) . .
C30 Na2 C29 113.59(10) 2_665 .
C26 Na2 C29 124.85(9) 2_665 .
C26 Na2 C29 56.36(8) . .
S1 Na2 C29 105.26(6) 2_665 2_665
S1 Na2 C29 137.09(6) . 2_665
C25 Na2 C29 49.32(8) 2_665 2_665
C25 Na2 C29 135.97(10) . 2_665
C30 Na2 C29 113.59(10) . 2_665
C30 Na2 C29 27.81(8) 2_665 2_665
C26 Na2 C29 56.36(8) 2_665 2_665
C26 Na2 C29 124.85(9) . 2_665
C29 Na2 C29 87.72(12) . 2_665
S1 Na2 C27 121.13(6) 2_665 2_665
S1 Na2 C27 90.46(6) . 2_665
C25 Na2 C27 48.25(7) 2_665 2_665
C25 Na2 C27 134.53(8) . 2_665
C30 Na2 C27 107.55(8) . 2_665
C30 Na2 C27 56.15(7) 2_665 2_665
C26 Na2 C27 27.07(8) 2_665 2_665
C26 Na2 C27 154.11(10) . 2_665
C29 Na2 C27 97.79(9) . 2_665
C29 Na2 C27 46.86(8) 2_665 2_665
S1 Na2 C27 90.46(6) 2_665 .
S1 Na2 C27 121.13(6) . .
C25 Na2 C27 134.53(8) 2_665 .
C25 Na2 C27 48.25(7) . .
C30 Na2 C27 56.15(7) . .
C30 Na2 C27 107.55(8) 2_665 .
C26 Na2 C27 154.11(10) 2_665 .
C26 Na2 C27 27.07(8) . .
C29 Na2 C27 46.86(8) . .
C29 Na2 C27 97.79(9) 2_665 .
C27 Na2 C27 135.31(14) 2_665 .
Si1 S1 Na1 80.82(3) . .
Si1 S1 Na2 103.81(3) . .
Na1 S1 Na2 86.54(4) . .
O1 Si1 O3 105.44(9) . .
O1 Si1 O2 99.86(10) . .
O3 Si1 O2 110.29(9) . .
O1 Si1 S1 119.74(7) . .
O3 Si1 S1 112.23(8) . .
O2 Si1 S1 108.48(7) . .
O1 Si1 Na1 132.53(8) . .
O3 Si1 Na1 118.55(7) . .
O2 Si1 Na1 50.01(7) . .
S1 Si1 Na1 59.61(3) . .
C1 O1 Si1 128.31(18) . .
C13 O2 Si1 128.82(16) . .
C13 O2 Na1 120.34(16) . .
Si1 O2 Na1 97.99(9) . .
C25 O3 Si1 127.16(16) . .
C39 C38 C37 115.8(8) . .
C39 C38 H38A 108.3 . .
C37 C38 H38A 108.3 . .
C39 C38 H38B 108.3 . .
C37 C38 H38B 108.3 . .
H38A C38 H38B 107.4 . .
C40 C39 C38 111.7(7) . .
C40 C39 H39A 109.3 . .
C38 C39 H39A 109.3 . .
C40 C39 H39B 109.3 . .
C38 C39 H39B 109.3 . .
H39A C39 H39B 108 . .
C39 C40 C41 158.2(8) . .
C39 C40 H40A 96.7 . .
C41 C40 H40A 96.7 . .
C39 C40 H40B 96.7 . .
C41 C40 H40B 96.7 . .
H40A C40 H40B 103.5 . .
C40 C41 C42 140.8(7) . .
C40 C41 H41A 101.8 . .
C42 C41 H41A 101.8 . .
C40 C41 H41B 101.8 . .
C42 C41 H41B 101.8 . .
H41A C41 H41B 104.7 . .

loop_
_geom_bond_atom_site_label_1
_geom_bond_atom_site_label_2
_geom_bond_distance
_geom_bond_site_symmetry_2
C1 O1 1.392(3) .
C1 C2 1.397(3) .
C1 C6 1.399(4) .
C2 C3 1.396(4) .
C2 C7 1.519(4) .
C3 C4 1.362(4) .
C3 H3 0.95 .
C4 C5 1.368(4) .
C4 H4 0.95 .
C5 C6 1.390(4) .
C5 H5 0.95 .
C6 C10 1.514(4) .
C7 C9 1.534(4) .
C7 C8 1.537(5) .
C7 H7 1 .
C8 H8A 0.98 .
C8 H8B 0.98 .
C8 H8C 0.98 .
C9 H9A 0.98 .
C9 H9B 0.98 .
C9 H9C 0.98 .
C10 C11 1.531(5) .
C10 C12 1.539(5) .
C10 H10 1 .
C11 H11A 0.98 .
C11 H11B 0.98 .
C11 H11C 0.98 .
C12 H12A 0.98 .
C12 H12B 0.98 .
C12 H12C 0.98 .
C13 C18 1.393(4) .
C13 C14 1.403(4) .
C13 O2 1.411(3) .
C14 C15 1.405(4) .
C14 C19 1.516(4) .
C15 C16 1.378(4) .
C15 H15 0.95 .
C16 C17 1.381(4) .
C16 H16 0.95 .
C17 C18 1.390(5) .
C17 H17 0.95 .
C18 C22 1.523(4) .
C19 C21 1.517(4) .
C19 C20 1.546(4) .
C19 H19 1 .
C20 H20A 0.98 .
C20 H20B 0.98 .
C20 H20C 0.98 .
C21 H21A 0.98 .
C21 H21B 0.98 .
C21 H21C 0.98 .
C22 C23 1.529(4) .
C22 C24 1.530(4) .
C22 H22 1 .
C23 H23A 0.98 .
C23 H23B 0.98 .
C23 H23C 0.98 .
C24 H24A 0.98 .
C24 H24B 0.98 .
C24 H24C 0.98 .
C25 C26 1.393(4) .
C25 O3 1.398(3) .
C25 C30 1.411(4) .
C25 Na2 2.833(3) .
C26 C27 1.397(4) .
C26 C31 1.528(4) .
C26 Na2 2.954(3) .
C27 C28 1.384(4) .
C27 Na2 3.010(3) .
C27 H27 0.95 .
C28 C29 1.372(4) .
C28 Na2 3.033(3) .
C28 H28 0.95 .
C29 C30 1.408(4) .
C29 Na2 2.965(3) .
C29 H29 0.95 .
C30 C34 1.513(3) .
C30 Na2 2.881(3) .
C31 C32 1.512(4) .
C31 C33 1.550(4) .
C31 H31 1 .
C32 H32A 0.98 .
C32 H32B 0.98 .
C32 H32C 0.98 .
C33 H33A 0.98 .
C33 H33B 0.98 .
C33 H33C 0.98 .
C34 C36 1.526(4) .
C34 C35 1.530(4) .
C34 H34 1 .
C35 H35A 0.98 .
C35 H35B 0.98 .
C35 H35C 0.98 .
C36 H36A 0.98 .
C36 H36B 0.98 .
C36 H36C 0.98 .
Na1 O2 2.4327(17) .
Na1 O2 2.4327(17) 2_665
Na1 S1 2.7474(13) .
Na1 S1 2.7474(13) 2_665
Na1 Si1 3.1442(10) .
Na1 Si1 3.1442(10) 2_665
Na1 Na2 3.791(2) .
Na2 S1 2.7830(14) 2_665
Na2 S1 2.7830(14) .
Na2 C25 2.833(3) 2_665
Na2 C30 2.881(3) 2_665
Na2 C26 2.954(3) 2_665
Na2 C29 2.965(3) 2_665
Na2 C27 3.010(3) 2_665
S1 Si1 2.0289(9) .
Si1 O1 1.6431(18) .
Si1 O3 1.661(2) .
Si1 O2 1.682(2) .
C37 C38 1.535(14) .
C37 H37A 0.98 .
C37 H37B 0.98 .
C37 H37C 0.98 .
C38 C39 1.446(12) .
C38 H38A 0.99 .
C38 H38B 0.99 .
C39 C40 1.363(9) .
C39 H39A 0.99 .
C39 H39B 0.99 .
C40 C41 1.508(2) .
C40 H40A 0.99 .
C40 H40B 0.99 .
C41 C42 1.512(2) .
C41 H41A 0.99 .
C41 H41B 0.99 .
C42 H42A 0.98 .
C42 H42B 0.98 .
C42 H42C 0.98 .
